data_7130386
loop_
_publ_author_name
'Krempner, Clemens'
'Manankandayalage, Chamila'
'Katakam, Nandakumar'
'Unruh, Daniel K.'
'Aquino, Adelia'

_publ_section_title
;
 Intramolecular Frustrated Lewis Pair Mediated Approach to the C=O Bond
 Activation and Cleavage of Carbon Dioxide
;
_journal_name_full 'Chemical Communications'
_journal_paper_doi 10.1039/D2CC03413A
_journal_year 2022
_chemical_formula_sum 'C59 H33 Al2 B F30 N3 O2'
_chemical_formula_weight 1450.65
_space_group_IT_number 60
_space_group_name_Hall '-P 2n 2ab'
_space_group_name_H-M_alt 'P b c n'
_symmetry_cell_setting orthorhombic
_symmetry_Int_Tables_number 60
_symmetry_space_group_name_Hall '-P 2n 2ab'
_symmetry_space_group_name_H-M 'P b c n'
_atom_sites_solution_hydrogens geom
_atom_sites_solution_primary dual
_atom_sites_solution_secondary difmap
_audit_creation_date 2020-02-21T09:41:33-00:00
_audit_creation_method 'WinGX routine CIF_UPDATE'
_audit_update_record
;
2021-12-10 deposited with the CCDC.	2022-07-22 downloaded from the CCDC.
;
_cell_angle_alpha 90
_cell_angle_beta 90
_cell_angle_gamma 90
_cell_formula_units_Z 8
_cell_length_a 18.30960(10)
_cell_length_b 26.0399(3)
_cell_length_c 27.5573(3)
_cell_measurement_reflns_used 30710
_cell_measurement_temperature 100(2)
_cell_measurement_theta_max 73.247
_cell_measurement_theta_min 2.895
_cell_volume 13138.8(2)
_computing_cell_refinement 'CrysAlisPro 1.171.40.70a (Rigaku OD, 2020)'
_computing_data_collection 'CrysAlisPro 1.171.40.70a (Rigaku OD, 2020)'
_computing_data_reduction 'CrysAlisPro 1.171.40.70a (Rigaku OD, 2020)'
_computing_structure_refinement 'SHELXL-2018/3 (Sheldrick, 2018)'
_computing_structure_solution 'SHELXT 2014/5 (Sheldrick, 2014)'
_diffrn_ambient_environment N~2~
_diffrn_ambient_temperature 100(2)
_diffrn_detector 'Hybrid Pixel Array Detector'
_diffrn_detector_area_resol_mean 10
_diffrn_detector_type HyPix
_diffrn_measured_fraction_theta_full 0.998
_diffrn_measured_fraction_theta_max 0.978
_diffrn_measurement_device 'four-circle diffractometer'
_diffrn_measurement_device_type 'XtaLAB Synergy, Dualflex, HyPix'
_diffrn_measurement_method '\w scans'
_diffrn_orient_matrix_type 'CrysAlisPro convention (1999,Acta A55,543-557)'
_diffrn_orient_matrix_UB_11 0.0172275
_diffrn_orient_matrix_UB_12 -0.057666
_diffrn_orient_matrix_UB_13 -0.0052627
_diffrn_orient_matrix_UB_21 0.0026972
_diffrn_orient_matrix_UB_22 0.0060836
_diffrn_orient_matrix_UB_23 -0.055586
_diffrn_orient_matrix_UB_31 0.0822678
_diffrn_orient_matrix_UB_32 0.0118545
_diffrn_orient_matrix_UB_33 0.00292
_diffrn_radiation_monochromator mirror
_diffrn_radiation_probe x-ray
_diffrn_radiation_type CuK\a
_diffrn_radiation_wavelength 1.54178
_diffrn_reflns_av_R_equivalents 0.0547
_diffrn_reflns_av_unetI/netI 0.0837
_diffrn_reflns_Laue_measured_fraction_full 0.998
_diffrn_reflns_Laue_measured_fraction_max 0.978
_diffrn_reflns_limit_h_max 22
_diffrn_reflns_limit_h_min -14
_diffrn_reflns_limit_k_max 32
_diffrn_reflns_limit_k_min -31
_diffrn_reflns_limit_l_max 34
_diffrn_reflns_limit_l_min -34
_diffrn_reflns_number 89839
_diffrn_reflns_point_group_measured_fraction_full 0.998
_diffrn_reflns_point_group_measured_fraction_max 0.978
_diffrn_reflns_theta_full 67.679
_diffrn_reflns_theta_max 77.552
_diffrn_reflns_theta_min 2.95
_diffrn_source 'micro-focus sealed X-ray tube'
_diffrn_source_type 'PhotonJet (Cu) X-ray Source'
_exptl_absorpt_coefficient_mu 1.575
_exptl_absorpt_correction_T_max 1
_exptl_absorpt_correction_T_min 0.617
_exptl_absorpt_correction_type gaussian
_exptl_absorpt_process_details
;
        CrysAlisPro 1.171.40.70a (Rigaku Oxford Diffraction, 2020)
Numerical absorption correction based on gaussian integration over
                        a multifaceted crystal model
        Empirical absorption correction using spherical harmonics,
 implemented in SCALE3 ABSPACK scaling algorithm.
;
_exptl_crystal_colour 'clear colourless'
_exptl_crystal_density_diffrn 1.467
_exptl_crystal_description irregular
_exptl_crystal_F_000 5800
_exptl_crystal_size_max 0.316
_exptl_crystal_size_mid 0.108
_exptl_crystal_size_min 0.09
_refine_diff_density_max 0.759
_refine_diff_density_min -0.545
_refine_diff_density_rms 0.097
_refine_ls_extinction_method none
_refine_ls_goodness_of_fit_ref 1.01
_refine_ls_hydrogen_treatment constr
_refine_ls_matrix_type full
_refine_ls_number_parameters 878
_refine_ls_number_reflns 13677
_refine_ls_number_restraints 801
_refine_ls_restrained_S_all 0.987
_refine_ls_R_factor_all 0.1268
_refine_ls_R_factor_gt 0.1077
_refine_ls_shift/su_max 0
_refine_ls_shift/su_mean 0
_refine_ls_structure_factor_coef Fsqd
_refine_ls_weighting_details 'w=1/[\s^2^(Fo^2^)+(0.1869P)^2^+28.1401P] where P=(Fo^2^+2Fc^2^)/3'
_refine_ls_weighting_scheme calc
_refine_ls_wR_factor_gt 0.3191
_refine_ls_wR_factor_ref 0.3396
_reflns_Friedel_coverage 0
_reflns_number_gt 10215
_reflns_number_total 13677
_reflns_threshold_expression 'I > 2\s(I)'
_cod_data_source_file d2cc03413a2.cif
_cod_data_source_block 5
_cod_database_code 7130386
_shelx_estimated_absorpt_t_min 0.636
_shelx_estimated_absorpt_t_max 0.871
_shelx_shelxl_version_number 2018/3

loop_
_symmetry_equiv_pos_as_xyz
'x, y, z'
'-x+1/2, -y+1/2, z+1/2'
'-x, y, -z+1/2'
'x+1/2, -y+1/2, -z'
'-x, -y, -z'
'x-1/2, y-1/2, -z-1/2'
'x, -y, z-1/2'
'-x-1/2, y-1/2, z'

loop_
_atom_site_label
_atom_site_type_symbol
_atom_site_fract_x
_atom_site_fract_y
_atom_site_fract_z
_atom_site_U_iso_or_equiv
_atom_site_adp_type
_atom_site_occupancy
_atom_site_site_symmetry_order
_atom_site_calc_flag
_atom_site_refinement_flags_posn
_atom_site_refinement_flags_adp
_atom_site_refinement_flags_occupancy
_atom_site_disorder_assembly
_atom_site_disorder_group
Al1 Al 0.42884(7) 0.28164(5) 0.52265(5) 0.0494(3) Uani 1 1 d . . . . .
Al2 Al 0.25892(7) 0.38751(6) 0.45334(5) 0.0537(4) Uani 1 1 d . . . . .
F1 F 0.46787(19) 0.33926(14) 0.61703(13) 0.0768(9) Uani 1 1 d . . . . .
F2 F 0.5223(3) 0.3055(3) 0.70229(17) 0.138(2) Uani 1 1 d . . . . .
F3 F 0.5659(4) 0.2064(3) 0.71262(18) 0.152(2) Uani 1 1 d . . . . .
F4 F 0.5560(3) 0.14073(19) 0.6366(2) 0.1180(16) Uani 1 1 d . . . . .
F5 F 0.4984(2) 0.17210(14) 0.55322(15) 0.0873(10) Uani 1 1 d . . . . .
F6 F 0.45405(15) 0.40526(11) 0.51758(11) 0.0605(7) Uani 1 1 d . . . . .
F7 F 0.55773(18) 0.46010(12) 0.47208(14) 0.0762(9) Uani 1 1 d . . . . .
F8 F 0.6603(2) 0.41145(17) 0.4172(2) 0.1074(15) Uani 1 1 d . . . . .
F9 F 0.6577(2) 0.30763(19) 0.4096(2) 0.1238(19) Uani 1 1 d . . . . .
F10 F 0.55497(18) 0.25246(13) 0.45605(15) 0.0810(10) Uani 1 1 d . . . . .
F11 F 0.4172(2) 0.25872(15) 0.40740(11) 0.0768(9) Uani 1 1 d . . . . .
F12 F 0.3670(3) 0.17722(19) 0.35971(14) 0.1050(14) Uani 1 1 d . . . . .
F13 F 0.3082(2) 0.09635(17) 0.40912(17) 0.1045(14) Uani 1 1 d . . . . .
F14 F 0.2957(2) 0.10096(14) 0.50709(16) 0.0946(12) Uani 1 1 d . . . . .
F15 F 0.34275(18) 0.18382(12) 0.55539(11) 0.0694(8) Uani 1 1 d . . . . .
F16 F 0.1947(2) 0.47241(18) 0.38050(14) 0.0938(11) Uani 1 1 d . . . . .
F17 F 0.0606(3) 0.5132(2) 0.3752(2) 0.1322(19) Uani 1 1 d . . . . .
F18 F -0.0441(2) 0.4864(2) 0.4390(2) 0.134(2) Uani 1 1 d . . . . .
F19 F -0.0140(2) 0.4183(2) 0.51116(19) 0.1097(15) Uani 1 1 d . . . . .
F20 F 0.11893(18) 0.37592(16) 0.51703(14) 0.0815(9) Uani 1 1 d . . . . .
F21 F 0.2636(3) 0.34818(18) 0.34768(13) 0.1002(12) Uani 1 1 d . . . . .
F22 F 0.2258(4) 0.2579(3) 0.30741(18) 0.145(2) Uani 1 1 d . . . . .
F23 F 0.1759(3) 0.1789(2) 0.3653(2) 0.136(2) Uani 1 1 d . . . . .
F24 F 0.1700(2) 0.19164(16) 0.4617(2) 0.1021(13) Uani 1 1 d . . . . .
F25 F 0.21126(17) 0.28002(14) 0.50283(12) 0.0735(8) Uani 1 1 d . . . . .
F26 F 0.4041(2) 0.36756(18) 0.38889(14) 0.0899(11) Uani 1 1 d . . . . .
F27 F 0.5061(2) 0.4345(2) 0.3578(2) 0.1289(19) Uani 1 1 d . . . . .
F28 F 0.4951(2) 0.5374(2) 0.38178(19) 0.1182(17) Uani 1 1 d . . . . .
F29 F 0.3803(2) 0.57090(16) 0.43388(15) 0.0966(12) Uani 1 1 d . . . . .
F30 F 0.2827(2) 0.50306(14) 0.46672(13) 0.0826(9) Uani 1 1 d . . . . .
O1 O 0.35344(17) 0.32030(14) 0.54367(12) 0.0570(8) Uani 1 1 d . . . . .
O2 O 0.27825(17) 0.38156(14) 0.51742(11) 0.0554(8) Uani 1 1 d . . . . .
N1 N 0.2777(2) 0.36067(14) 0.59638(13) 0.0479(8) Uani 1 1 d . . . . .
N2 N 0.1607(2) 0.3898(2) 0.62012(17) 0.0682(11) Uani 1 1 d . . . . .
N3 N 0.2497(2) 0.44790(18) 0.59344(16) 0.0626(10) Uani 1 1 d . . . . .
C1 C 0.3053(2) 0.35365(18) 0.55016(16) 0.0470(9) Uani 1 1 d . . . . .
C2 C 0.2938(3) 0.3245(2) 0.63542(17) 0.0572(11) Uani 1 1 d . . . . .
C3 C 0.3185(3) 0.3420(2) 0.68093(19) 0.0689(13) Uani 1 1 d . . . . .
C4 C 0.3360(5) 0.3007(3) 0.7132(2) 0.086(2) Uani 1 1 d . . . . .
H4 H 0.353997 0.308877 0.744616 0.103 Uiso 1 1 calc R U . . .
C5 C 0.3281(5) 0.2501(3) 0.7010(2) 0.088(2) Uani 1 1 d . . . . .
H5 H 0.340753 0.22442 0.723948 0.106 Uiso 1 1 calc R U . . .
C6 C 0.3027(4) 0.2358(2) 0.6568(2) 0.0749(15) Uani 1 1 d . . . . .
H6 H 0.297237 0.200567 0.648697 0.09 Uiso 1 1 calc R U . . .
C7 C 0.2851(3) 0.2735(2) 0.6242(2) 0.0644(12) Uani 1 1 d . . . . .
H7 H 0.26646 0.264148 0.593241 0.077 Uiso 1 1 calc R U . . .
C8 C 0.2276(3) 0.4017(2) 0.60393(18) 0.0578(11) Uani 1 1 d . . . . .
C9 C 0.1119(3) 0.4266(3) 0.6436(2) 0.0838(18) Uani 1 1 d . . . . .
H9A H 0.140041 0.456509 0.654314 0.126 Uiso 1 1 calc R U . . .
H9B H 0.088693 0.410322 0.671743 0.126 Uiso 1 1 calc R U . . .
H9C H 0.074252 0.437515 0.620555 0.126 Uiso 1 1 calc R U . . .
C10 C 0.1290(3) 0.3379(3) 0.6153(3) 0.0808(17) Uani 1 1 d . . . . .
H10A H 0.082687 0.339934 0.597623 0.121 Uiso 1 1 calc R U . . .
H10B H 0.120326 0.323435 0.647663 0.121 Uiso 1 1 calc R U . . .
H10C H 0.163039 0.315751 0.597519 0.121 Uiso 1 1 calc R U . . .
C11 C 0.3268(3) 0.4610(2) 0.5907(2) 0.0690(13) Uani 1 1 d . . . . .
H11A H 0.341681 0.463212 0.556642 0.103 Uiso 1 1 calc R U . . .
H11B H 0.355572 0.434356 0.607078 0.103 Uiso 1 1 calc R U . . .
H11C H 0.335075 0.494098 0.606657 0.103 Uiso 1 1 calc R U . . .
C12 C 0.2021(4) 0.4888(3) 0.5762(2) 0.0810(17) Uani 1 1 d . . . . .
H12A H 0.226922 0.508105 0.550463 0.122 Uiso 1 1 calc R U . . .
H12B H 0.190473 0.512016 0.603116 0.122 Uiso 1 1 calc R U . . .
H12C H 0.156893 0.473954 0.563353 0.122 Uiso 1 1 calc R U . . .
C13 C 0.3962(4) 0.4171(3) 0.7286(3) 0.099(2) Uani 1 1 d . . . . .
H13 H 0.439446 0.397659 0.716146 0.119 Uiso 1 1 calc R U . . .
C14 C 0.3899(5) 0.4121(4) 0.7848(3) 0.107(2) Uani 1 1 d . . . . .
H14A H 0.397462 0.375545 0.793256 0.128 Uiso 1 1 calc R U . . .
H14B H 0.430775 0.431675 0.799335 0.128 Uiso 1 1 calc R U . . .
C15 C 0.3244(5) 0.4286(4) 0.8075(3) 0.107(2) Uani 1 1 d . . . . .
H15A H 0.323669 0.466581 0.808704 0.128 Uiso 1 1 calc R U . . .
H15B H 0.323443 0.415736 0.84132 0.128 Uiso 1 1 calc R U . . .
C16 C 0.2561(5) 0.4097(4) 0.7810(3) 0.103(2) Uani 1 1 d . . . . .
H16A H 0.212325 0.423828 0.797263 0.124 Uiso 1 1 calc R U . . .
H16B H 0.25374 0.371779 0.783366 0.124 Uiso 1 1 calc R U . . .
C17 C 0.2547(4) 0.4254(3) 0.7264(3) 0.0850(17) Uani 1 1 d . . . . .
H17 H 0.208857 0.412333 0.710945 0.102 Uiso 1 1 calc R U . . .
C18 C 0.2608(5) 0.4845(3) 0.7180(4) 0.106(2) Uani 1 1 d . . . . .
H18A H 0.246521 0.492235 0.684163 0.127 Uiso 1 1 calc R U . . .
H18B H 0.225632 0.502076 0.739688 0.127 Uiso 1 1 calc R U . . .
C19 C 0.3384(5) 0.5070(3) 0.7274(4) 0.114(3) Uani 1 1 d . . . . .
H19A H 0.342531 0.539558 0.709097 0.137 Uiso 1 1 calc R U . . .
H19B H 0.34213 0.51549 0.76228 0.137 Uiso 1 1 calc R U . . .
C20 C 0.4011(5) 0.4747(4) 0.7145(3) 0.107(2) Uani 1 1 d . . . . .
H20A H 0.445091 0.489345 0.730165 0.129 Uiso 1 1 calc R U . . .
H20B H 0.408437 0.476896 0.678999 0.129 Uiso 1 1 calc R U . . .
C21 C 0.4774(3) 0.2567(2) 0.58322(19) 0.0610(11) Uani 1 1 d . . . . .
C22 C 0.4872(3) 0.2896(2) 0.6215(2) 0.0682(13) Uani 1 1 d . . . . .
C23 C 0.5153(4) 0.2726(3) 0.6654(2) 0.094(2) Uani 1 1 d . . . . .
C24 C 0.5385(4) 0.2231(4) 0.6699(3) 0.104(2) Uani 1 1 d . . . . .
C25 C 0.5330(4) 0.1895(3) 0.6317(3) 0.0872(18) Uani 1 1 d . . . . .
C26 C 0.5023(3) 0.2069(3) 0.5897(2) 0.0725(14) Uani 1 1 d . . . . .
C27 C 0.4988(2) 0.3263(2) 0.48737(18) 0.0537(10) Uani 1 1 d . . . . .
C28 C 0.5035(2) 0.37937(19) 0.49050(19) 0.0554(10) Uani 1 1 d . . . . .
C29 C 0.5554(3) 0.4090(2) 0.4675(2) 0.0642(12) Uani 1 1 d . . . . .
C30 C 0.6079(3) 0.3834(3) 0.4399(3) 0.0792(17) Uani 1 1 d . . . . .
C31 C 0.6059(3) 0.3317(3) 0.4358(3) 0.0824(18) Uani 1 1 d . . . . .
C32 C 0.5523(3) 0.3044(2) 0.4596(2) 0.0658(13) Uani 1 1 d . . . . .
C33 C 0.3851(3) 0.22465(18) 0.48421(17) 0.0532(10) Uani 1 1 d . . . . .
C34 C 0.3892(3) 0.2205(2) 0.43375(19) 0.0626(12) Uani 1 1 d . . . . .
C35 C 0.3625(3) 0.1785(3) 0.4087(2) 0.0749(14) Uani 1 1 d . . . . .
C36 C 0.3330(3) 0.1384(2) 0.4325(2) 0.0745(14) Uani 1 1 d . . . . .
C37 C 0.3261(3) 0.1404(2) 0.4827(2) 0.0710(14) Uani 1 1 d . . . . .
C38 C 0.3516(3) 0.1835(2) 0.5066(2) 0.0602(11) Uani 1 1 d . . . . .
C39 C 0.1630(3) 0.4232(2) 0.4495(2) 0.0661(13) Uani 1 1 d . . . . .
C40 C 0.1448(4) 0.4590(2) 0.4135(2) 0.0748(14) Uani 1 1 d . . . . .
C41 C 0.0768(4) 0.4804(3) 0.4097(3) 0.0920(18) Uani 1 1 d . . . . .
C42 C 0.0236(4) 0.4656(3) 0.4426(3) 0.0952(19) Uani 1 1 d . . . . .
C43 C 0.0378(3) 0.4315(3) 0.4788(3) 0.0844(16) Uani 1 1 d . . . . .
C44 C 0.1063(3) 0.4111(2) 0.4809(2) 0.0684(13) Uani 1 1 d . . . . .
C45 C 0.2407(3) 0.3174(2) 0.42644(19) 0.0600(11) Uani 1 1 d . . . . .
C46 C 0.2416(4) 0.3084(3) 0.3778(2) 0.0742(14) Uani 1 1 d . . . . .
C47 C 0.2222(4) 0.2635(4) 0.3565(3) 0.0970(19) Uani 1 1 d . . . . .
C48 C 0.1968(4) 0.2252(3) 0.3854(3) 0.0932(18) Uani 1 1 d . . . . .
C49 C 0.1935(3) 0.2307(3) 0.4345(3) 0.0787(15) Uani 1 1 d . . . . .
C50 C 0.2154(3) 0.2763(2) 0.4537(2) 0.0651(12) Uani 1 1 d . . . . .
C51 C 0.3390(3) 0.4325(2) 0.42765(18) 0.0631(12) Uani 1 1 d . . . . .
C52 C 0.3953(3) 0.4188(3) 0.4004(2) 0.0737(14) Uani 1 1 d . . . . .
C53 C 0.4497(4) 0.4533(4) 0.3839(2) 0.0876(17) Uani 1 1 d . . . . .
C54 C 0.4432(4) 0.5034(3) 0.3958(3) 0.0876(17) Uani 1 1 d . . . . .
C55 C 0.3871(4) 0.5205(3) 0.4224(2) 0.0785(15) Uani 1 1 d . . . . .
C56 C 0.3357(3) 0.4853(2) 0.4396(2) 0.0672(12) Uani 1 1 d . . . . .
C57 C 0.0287(5) 0.5504(4) 0.2671(3) 0.110(2) Uani 1 1 d . . . . .
H57 H 0.04892 0.518865 0.27813 0.132 Uiso 1 1 calc R U . . .
C58 C 0.0546(5) 0.5950(5) 0.2840(3) 0.113(3) Uani 1 1 d . . . . .
H58 H 0.092638 0.595351 0.307439 0.136 Uiso 1 1 calc R U . . .
C59 C 0.0252(7) 0.6410(5) 0.2669(4) 0.139(4) Uani 1 1 d . . . . .
H59 H 0.041889 0.672728 0.279892 0.167 Uiso 1 1 calc R U . . .
B1 B 0.3218(4) 0.3944(3) 0.7067(2) 0.0734(16) Uani 1 1 d . . . . .

loop_
_atom_site_aniso_label
_atom_site_aniso_U_11
_atom_site_aniso_U_22
_atom_site_aniso_U_33
_atom_site_aniso_U_23
_atom_site_aniso_U_13
_atom_site_aniso_U_12
Al1 0.0420(6) 0.0559(7) 0.0503(7) 0.0025(6) -0.0024(5) 0.0004(5)
Al2 0.0469(7) 0.0688(9) 0.0453(7) 0.0057(6) -0.0038(5) 0.0055(6)
F1 0.077(2) 0.077(2) 0.076(2) -0.0117(16) -0.0226(16) -0.0079(16)
F2 0.146(4) 0.191(5) 0.075(3) -0.027(3) -0.054(3) 0.014(4)
F3 0.158(5) 0.216(6) 0.081(3) 0.042(3) -0.050(3) 0.042(4)
F4 0.108(3) 0.113(3) 0.133(4) 0.050(3) -0.028(3) 0.030(3)
F5 0.087(2) 0.075(2) 0.099(3) -0.0046(19) -0.022(2) 0.0208(18)
F6 0.0530(14) 0.0591(16) 0.0695(17) -0.0054(13) 0.0004(12) -0.0005(12)
F7 0.0623(17) 0.0597(17) 0.107(3) 0.0190(17) -0.0134(16) -0.0106(14)
F8 0.066(2) 0.100(3) 0.157(4) 0.049(3) 0.034(2) -0.0020(19)
F9 0.085(3) 0.110(3) 0.176(5) 0.030(3) 0.072(3) 0.034(2)
F10 0.0637(18) 0.0614(18) 0.118(3) 0.0037(18) 0.0236(18) 0.0145(14)
F11 0.085(2) 0.092(2) 0.0531(16) 0.0015(15) 0.0096(15) -0.0061(18)
F12 0.116(3) 0.135(4) 0.064(2) -0.036(2) 0.001(2) -0.011(3)
F13 0.102(3) 0.101(3) 0.111(3) -0.046(2) -0.014(2) -0.014(2)
F14 0.107(3) 0.070(2) 0.107(3) -0.002(2) -0.008(2) -0.030(2)
F15 0.082(2) 0.0686(18) 0.0577(16) 0.0040(13) -0.0016(14) -0.0178(15)
F16 0.095(3) 0.114(3) 0.073(2) 0.025(2) -0.0181(18) 0.012(2)
F17 0.132(4) 0.127(4) 0.138(4) 0.018(3) -0.052(3) 0.050(3)
F18 0.080(3) 0.133(4) 0.190(5) -0.048(4) -0.049(3) 0.049(3)
F19 0.0551(19) 0.135(4) 0.139(4) -0.045(3) 0.010(2) -0.002(2)
F20 0.0547(16) 0.103(3) 0.087(2) -0.0002(19) 0.0072(15) -0.0075(17)
F21 0.134(3) 0.115(3) 0.0515(18) -0.0003(18) -0.015(2) 0.000(3)
F22 0.194(6) 0.160(5) 0.081(3) -0.048(3) -0.028(3) 0.001(4)
F23 0.120(4) 0.118(4) 0.171(5) -0.067(4) -0.034(4) -0.010(3)
F24 0.065(2) 0.078(2) 0.163(4) -0.004(2) -0.002(2) -0.0156(18)
F25 0.0610(17) 0.087(2) 0.0721(19) 0.0091(16) -0.0030(14) -0.0129(15)
F26 0.076(2) 0.118(3) 0.076(2) 0.011(2) 0.0191(17) 0.018(2)
F27 0.077(2) 0.187(5) 0.123(4) 0.050(3) 0.037(2) 0.013(3)
F28 0.078(2) 0.150(4) 0.127(4) 0.066(3) 0.000(2) -0.024(3)
F29 0.112(3) 0.085(2) 0.093(3) 0.021(2) -0.020(2) -0.020(2)
F30 0.104(3) 0.073(2) 0.071(2) -0.0009(16) 0.0031(18) -0.0089(19)
O1 0.0431(15) 0.070(2) 0.0581(18) -0.0104(15) 0.0042(13) -0.0045(14)
O2 0.0499(16) 0.072(2) 0.0443(15) 0.0064(14) -0.0024(12) -0.0031(15)
N1 0.0487(18) 0.0510(19) 0.0439(17) 0.0014(15) 0.0020(14) 0.0034(15)
N2 0.048(2) 0.090(3) 0.067(3) 0.003(2) 0.0082(18) -0.001(2)
N3 0.061(2) 0.066(2) 0.060(2) 0.0020(19) -0.0036(19) -0.0001(19)
C1 0.0384(19) 0.056(2) 0.047(2) 0.0007(17) -0.0001(15) -0.0101(16)
C2 0.059(3) 0.067(3) 0.045(2) 0.0061(19) 0.0072(19) 0.000(2)
C3 0.084(4) 0.076(3) 0.047(2) 0.007(2) -0.010(2) 0.001(3)
C4 0.131(6) 0.073(3) 0.054(3) 0.005(3) -0.018(3) -0.015(4)
C5 0.136(6) 0.065(3) 0.065(3) 0.007(3) -0.022(4) -0.009(4)
C6 0.102(4) 0.063(3) 0.060(3) 0.004(2) -0.005(3) -0.011(3)
C7 0.073(3) 0.061(3) 0.059(3) 0.011(2) 0.011(2) -0.002(2)
C8 0.052(2) 0.069(3) 0.052(2) 0.003(2) 0.0014(19) 0.008(2)
C9 0.051(3) 0.122(5) 0.079(4) -0.006(4) 0.010(3) 0.015(3)
C10 0.054(3) 0.103(4) 0.086(4) 0.005(3) 0.001(3) -0.016(3)
C11 0.072(3) 0.059(3) 0.076(3) 0.000(3) 0.011(3) -0.003(2)
C12 0.088(4) 0.083(4) 0.072(4) 0.005(3) 0.007(3) 0.028(3)
C13 0.071(4) 0.100(4) 0.128(5) -0.040(4) 0.019(4) -0.015(3)
C14 0.098(5) 0.111(6) 0.112(5) -0.002(5) -0.030(4) -0.024(4)
C15 0.137(6) 0.113(6) 0.070(4) 0.009(4) -0.011(4) -0.012(5)
C16 0.106(5) 0.119(6) 0.085(4) -0.008(4) 0.026(4) -0.020(5)
C17 0.074(3) 0.083(4) 0.098(4) -0.016(3) -0.014(3) -0.010(3)
C18 0.098(5) 0.089(4) 0.131(7) -0.022(4) -0.034(5) 0.018(4)
C19 0.113(5) 0.081(5) 0.148(8) 0.023(5) -0.041(5) -0.020(4)
C20 0.095(5) 0.122(6) 0.105(6) 0.008(5) -0.003(4) -0.036(4)
C21 0.050(2) 0.075(3) 0.057(3) 0.005(2) -0.011(2) -0.002(2)
C22 0.060(3) 0.079(3) 0.066(3) 0.002(2) -0.015(2) 0.002(2)
C23 0.097(5) 0.126(5) 0.061(3) -0.009(3) -0.030(3) -0.001(4)
C24 0.095(5) 0.141(5) 0.075(4) 0.035(3) -0.038(4) 0.017(4)
C25 0.079(4) 0.094(4) 0.089(4) 0.025(3) -0.021(3) 0.012(3)
C26 0.056(3) 0.084(3) 0.077(3) 0.022(3) -0.016(2) 0.000(3)
C27 0.041(2) 0.063(2) 0.058(3) 0.005(2) -0.0030(18) 0.0051(18)
C28 0.039(2) 0.060(2) 0.067(3) 0.004(2) -0.0019(18) 0.0036(18)
C29 0.047(2) 0.063(3) 0.082(3) 0.020(2) -0.004(2) -0.002(2)
C30 0.051(3) 0.078(3) 0.108(5) 0.030(3) 0.020(3) 0.006(2)
C31 0.056(3) 0.076(3) 0.115(5) 0.022(3) 0.028(3) 0.014(3)
C32 0.053(3) 0.062(3) 0.082(4) 0.010(2) 0.013(2) 0.011(2)
C33 0.053(2) 0.053(2) 0.054(2) -0.0005(18) -0.0042(19) 0.0043(19)
C34 0.061(3) 0.073(3) 0.054(2) -0.004(2) -0.002(2) 0.004(2)
C35 0.065(3) 0.096(4) 0.064(3) -0.019(3) -0.006(2) 0.005(3)
C36 0.070(3) 0.070(3) 0.084(3) -0.026(3) -0.013(3) -0.003(3)
C37 0.068(3) 0.059(3) 0.086(3) -0.005(2) -0.016(3) -0.009(2)
C38 0.061(3) 0.059(3) 0.061(3) -0.001(2) -0.010(2) 0.000(2)
C39 0.057(3) 0.078(3) 0.064(3) -0.005(2) -0.013(2) 0.011(2)
C40 0.074(3) 0.070(3) 0.081(4) 0.006(3) -0.023(3) 0.009(3)
C41 0.087(4) 0.079(4) 0.110(5) -0.007(3) -0.035(3) 0.025(3)
C42 0.067(3) 0.099(5) 0.120(5) -0.026(4) -0.026(3) 0.027(3)
C43 0.056(3) 0.087(4) 0.110(5) -0.034(3) -0.005(3) 0.003(3)
C44 0.055(3) 0.073(3) 0.078(3) -0.013(3) -0.006(2) -0.002(2)
C45 0.051(2) 0.070(3) 0.058(2) 0.002(2) -0.009(2) 0.010(2)
C46 0.080(4) 0.085(4) 0.057(3) -0.007(2) -0.015(3) 0.008(3)
C47 0.091(5) 0.126(5) 0.074(4) -0.029(3) -0.018(3) 0.003(4)
C48 0.079(4) 0.082(4) 0.119(4) -0.035(3) -0.015(4) -0.004(3)
C49 0.050(3) 0.082(4) 0.104(4) -0.015(3) -0.012(3) -0.003(3)
C50 0.040(2) 0.071(3) 0.085(3) -0.005(2) -0.009(2) 0.000(2)
C51 0.059(3) 0.086(3) 0.044(2) 0.013(2) -0.0079(19) -0.006(2)
C52 0.063(3) 0.100(4) 0.058(3) 0.019(3) 0.003(2) 0.013(3)
C53 0.064(3) 0.128(4) 0.071(4) 0.027(4) 0.002(3) 0.009(3)
C54 0.070(3) 0.115(4) 0.078(4) 0.040(3) -0.010(3) -0.007(3)
C55 0.075(3) 0.086(4) 0.074(4) 0.019(3) -0.019(3) -0.012(3)
C56 0.069(3) 0.075(3) 0.057(3) 0.017(2) -0.016(2) -0.005(2)
C57 0.127(7) 0.118(5) 0.085(5) 0.009(4) 0.020(4) 0.033(5)
C58 0.083(5) 0.161(7) 0.096(6) -0.012(5) 0.012(4) 0.000(5)
C59 0.145(10) 0.128(7) 0.144(10) 0.002(6) -0.022(7) -0.019(6)
B1 0.085(4) 0.081(4) 0.054(3) 0.003(3) 0.007(3) -0.018(3)

loop_
_atom_type_symbol
_atom_type_description
_atom_type_scat_dispersion_real
_atom_type_scat_dispersion_imag
_atom_type_scat_source
C C 0.0181 0.0091 'International Tables Vol C Tables 4.2.6.8 and 6.1.1.4'
H H 0 0 'International Tables Vol C Tables 4.2.6.8 and 6.1.1.4'
Al Al 0.213 0.2455 'International Tables Vol C Tables 4.2.6.8 and 6.1.1.4'
B B 0.009 0.0039 'International Tables Vol C Tables 4.2.6.8 and 6.1.1.4'
F F 0.0727 0.0534 'International Tables Vol C Tables 4.2.6.8 and 6.1.1.4'
N N 0.0311 0.018 'International Tables Vol C Tables 4.2.6.8 and 6.1.1.4'
O O 0.0492 0.0322 'International Tables Vol C Tables 4.2.6.8 and 6.1.1.4'

loop_
_exptl_crystal_face_index_h
_exptl_crystal_face_index_k
_exptl_crystal_face_index_l
_exptl_crystal_face_perp_dist
0 2 1 0.0458
2 -15 -7 0.0412
-12 0 1 0.1471
0 6 -17 0.0393
1 -6 17 0.0376
11 0 8 0.1481
-12 -3 -1 0.1384
2 6 16 0.0408
-1 6 17 0.0561
7 6 13 0.098
4 16 0 0.0654
0 17 0 0.0458
2 -4 -17 0.045
9 -1 -12 0.1232
1 -13 11 0.0337

loop_
_geom_angle_atom_site_label_1
_geom_angle_atom_site_label_2
_geom_angle_atom_site_label_3
_geom_angle
_geom_angle_site_symmetry_1
_geom_angle_site_symmetry_3
_geom_angle_publ_flag
O1 Al1 C27 108.91(19) . . ?
O1 Al1 C33 106.21(18) . . ?
C27 Al1 C33 115.8(2) . . ?
O1 Al1 C21 104.7(2) . . ?
C27 Al1 C21 108.2(2) . . ?
C33 Al1 C21 112.4(2) . . ?
O2 Al2 C39 105.4(2) . . ?
O2 Al2 C45 108.5(2) . . ?
C39 Al2 C45 105.0(2) . . ?
O2 Al2 C51 104.58(18) . . ?
C39 Al2 C51 110.7(3) . . ?
C45 Al2 C51 121.7(2) . . ?
C1 O1 Al1 166.7(3) . . ?
C1 O2 Al2 145.7(3) . . ?
C1 N1 C8 118.0(4) . . ?
C1 N1 C2 121.3(4) . . ?
C8 N1 C2 120.4(4) . . ?
C8 N2 C9 123.7(5) . . ?
C8 N2 C10 122.7(5) . . ?
C9 N2 C10 113.6(5) . . ?
C8 N3 C11 122.0(5) . . ?
C8 N3 C12 124.3(5) . . ?
C11 N3 C12 113.1(5) . . ?
O1 C1 O2 125.1(4) . . ?
O1 C1 N1 118.8(4) . . ?
O2 C1 N1 116.1(4) . . ?
C7 C2 C3 123.4(5) . . ?
C7 C2 N1 115.7(4) . . ?
C3 C2 N1 120.9(5) . . ?
C2 C3 C4 112.5(5) . . ?
C2 C3 B1 135.2(5) . . ?
C4 C3 B1 111.7(5) . . ?
C5 C4 C3 123.1(6) . . ?
C5 C4 H4 118.4 . . ?
C3 C4 H4 118.4 . . ?
C6 C5 C4 121.5(6) . . ?
C6 C5 H5 119.3 . . ?
C4 C5 H5 119.3 . . ?
C5 C6 C7 118.3(6) . . ?
C5 C6 H6 120.9 . . ?
C7 C6 H6 120.9 . . ?
C6 C7 C2 121.2(6) . . ?
C6 C7 H7 119.4 . . ?
C2 C7 H7 119.4 . . ?
N3 C8 N2 124.9(5) . . ?
N3 C8 N1 117.4(4) . . ?
N2 C8 N1 117.6(5) . . ?
N2 C9 H9A 109.5 . . ?
N2 C9 H9B 109.5 . . ?
H9A C9 H9B 109.5 . . ?
N2 C9 H9C 109.5 . . ?
H9A C9 H9C 109.5 . . ?
H9B C9 H9C 109.5 . . ?
N2 C10 H10A 109.5 . . ?
N2 C10 H10B 109.5 . . ?
H10A C10 H10B 109.5 . . ?
N2 C10 H10C 109.5 . . ?
H10A C10 H10C 109.5 . . ?
H10B C10 H10C 109.5 . . ?
N3 C11 H11A 109.5 . . ?
N3 C11 H11B 109.5 . . ?
H11A C11 H11B 109.5 . . ?
N3 C11 H11C 109.5 . . ?
H11A C11 H11C 109.5 . . ?
H11B C11 H11C 109.5 . . ?
N3 C12 H12A 109.5 . . ?
N3 C12 H12B 109.5 . . ?
H12A C12 H12B 109.5 . . ?
N3 C12 H12C 109.5 . . ?
H12A C12 H12C 109.5 . . ?
H12B C12 H12C 109.5 . . ?
C20 C13 C14 109.4(7) . . ?
C20 C13 B1 108.1(7) . . ?
C14 C13 B1 106.3(6) . . ?
C20 C13 H13 110.9 . . ?
C14 C13 H13 110.9 . . ?
B1 C13 H13 110.9 . . ?
C15 C14 C13 118.4(7) . . ?
C15 C14 H14A 107.7 . . ?
C13 C14 H14A 107.7 . . ?
C15 C14 H14B 107.7 . . ?
C13 C14 H14B 107.7 . . ?
H14A C14 H14B 107.1 . . ?
C14 C15 C16 112.5(7) . . ?
C14 C15 H15A 109.1 . . ?
C16 C15 H15A 109.1 . . ?
C14 C15 H15B 109.1 . . ?
C16 C15 H15B 109.1 . . ?
H15A C15 H15B 107.8 . . ?
C15 C16 C17 113.0(6) . . ?
C15 C16 H16A 109 . . ?
C17 C16 H16A 109 . . ?
C15 C16 H16B 109 . . ?
C17 C16 H16B 109 . . ?
H16A C16 H16B 107.8 . . ?
C18 C17 C16 113.6(7) . . ?
C18 C17 B1 113.6(6) . . ?
C16 C17 B1 100.6(6) . . ?
C18 C17 H17 109.5 . . ?
C16 C17 H17 109.5 . . ?
B1 C17 H17 109.5 . . ?
C19 C18 C17 114.3(6) . . ?
C19 C18 H18A 108.7 . . ?
C17 C18 H18A 108.7 . . ?
C19 C18 H18B 108.7 . . ?
C17 C18 H18B 108.7 . . ?
H18A C18 H18B 107.6 . . ?
C20 C19 C18 117.4(7) . . ?
C20 C19 H19A 108 . . ?
C18 C19 H19A 108 . . ?
C20 C19 H19B 108 . . ?
C18 C19 H19B 108 . . ?
H19A C19 H19B 107.2 . . ?
C19 C20 C13 116.6(7) . . ?
C19 C20 H20A 108.1 . . ?
C13 C20 H20A 108.1 . . ?
C19 C20 H20B 108.1 . . ?
C13 C20 H20B 108.1 . . ?
H20A C20 H20B 107.3 . . ?
C22 C21 C26 116.3(5) . . ?
C22 C21 Al1 119.7(4) . . ?
C26 C21 Al1 123.9(4) . . ?
F1 C22 C21 119.8(5) . . ?
F1 C22 C23 119.0(6) . . ?
C21 C22 C23 121.2(6) . . ?
F2 C23 C24 120.5(6) . . ?
F2 C23 C22 119.6(7) . . ?
C24 C23 C22 119.9(7) . . ?
F3 C24 C23 120.0(8) . . ?
F3 C24 C25 119.2(8) . . ?
C23 C24 C25 120.7(6) . . ?
F4 C25 C26 121.8(7) . . ?
F4 C25 C24 120.2(6) . . ?
C26 C25 C24 117.9(7) . . ?
F5 C26 C25 115.5(6) . . ?
F5 C26 C21 120.8(5) . . ?
C25 C26 C21 123.7(7) . . ?
C32 C27 C28 113.9(5) . . ?
C32 C27 Al1 119.4(4) . . ?
C28 C27 Al1 126.4(4) . . ?
F6 C28 C29 115.8(5) . . ?
F6 C28 C27 119.3(4) . . ?
C29 C28 C27 124.9(5) . . ?
F7 C29 C28 122.4(5) . . ?
F7 C29 C30 120.3(5) . . ?
C28 C29 C30 117.2(5) . . ?
C31 C30 F8 121.1(6) . . ?
C31 C30 C29 120.2(5) . . ?
F8 C30 C29 118.7(6) . . ?
F9 C31 C30 119.3(5) . . ?
F9 C31 C32 121.1(6) . . ?
C30 C31 C32 119.6(6) . . ?
F10 C32 C27 118.9(5) . . ?
F10 C32 C31 117.0(5) . . ?
C27 C32 C31 124.1(5) . . ?
C38 C33 C34 114.1(5) . . ?
C38 C33 Al1 121.3(4) . . ?
C34 C33 Al1 124.5(4) . . ?
F11 C34 C35 117.1(5) . . ?
F11 C34 C33 120.3(5) . . ?
C35 C34 C33 122.6(5) . . ?
C36 C35 F12 119.4(6) . . ?
C36 C35 C34 120.9(6) . . ?
F12 C35 C34 119.7(6) . . ?
C35 C36 F13 122.2(6) . . ?
C35 C36 C37 119.5(5) . . ?
F13 C36 C37 118.3(6) . . ?
F14 C37 C38 121.4(6) . . ?
F14 C37 C36 120.4(5) . . ?
C38 C37 C36 118.2(6) . . ?
F15 C38 C33 119.4(4) . . ?
F15 C38 C37 115.9(5) . . ?
C33 C38 C37 124.6(5) . . ?
C44 C39 C40 114.4(5) . . ?
C44 C39 Al2 121.4(4) . . ?
C40 C39 Al2 124.0(5) . . ?
F16 C40 C41 117.6(6) . . ?
F16 C40 C39 119.5(5) . . ?
C41 C40 C39 122.9(7) . . ?
F17 C41 C40 121.8(8) . . ?
F17 C41 C42 119.7(7) . . ?
C40 C41 C42 118.5(7) . . ?
F18 C42 C43 119.2(8) . . ?
F18 C42 C41 119.0(8) . . ?
C43 C42 C41 121.8(6) . . ?
F19 C43 C42 121.3(6) . . ?
F19 C43 C44 121.3(7) . . ?
C42 C43 C44 117.4(7) . . ?
C43 C44 F20 116.5(6) . . ?
C43 C44 C39 125.0(6) . . ?
F20 C44 C39 118.5(5) . . ?
C46 C45 C50 114.0(6) . . ?
C46 C45 Al2 121.3(5) . . ?
C50 C45 Al2 124.0(4) . . ?
C47 C46 C45 124.7(7) . . ?
C47 C46 F21 117.5(6) . . ?
C45 C46 F21 117.8(6) . . ?
C46 C47 C48 118.1(7) . . ?
C46 C47 F22 120.6(8) . . ?
C48 C47 F22 121.3(8) . . ?
C47 C48 C49 121.3(6) . . ?
C47 C48 F23 120.1(8) . . ?
C49 C48 F23 118.5(8) . . ?
F24 C49 C50 122.7(7) . . ?
F24 C49 C48 119.4(6) . . ?
C50 C49 C48 117.8(7) . . ?
F25 C50 C49 115.8(6) . . ?
F25 C50 C45 120.2(5) . . ?
C49 C50 C45 124.0(6) . . ?
C52 C51 C56 115.3(6) . . ?
C52 C51 Al2 127.7(5) . . ?
C56 C51 Al2 117.0(4) . . ?
C51 C52 F26 118.8(6) . . ?
C51 C52 C53 123.9(7) . . ?
F26 C52 C53 117.2(6) . . ?
F27 C53 C54 123.2(7) . . ?
F27 C53 C52 118.6(8) . . ?
C54 C53 C52 118.2(6) . . ?
C55 C54 C53 121.4(7) . . ?
C55 C54 F28 118.6(8) . . ?
C53 C54 F28 120.0(7) . . ?
C54 C55 F29 121.2(6) . . ?
C54 C55 C56 119.1(7) . . ?
F29 C55 C56 119.7(7) . . ?
F30 C56 C55 117.5(6) . . ?
F30 C56 C51 120.4(5) . . ?
C55 C56 C51 122.0(6) . . ?
C58 C57 C57 119.7(6) . 3 ?
C58 C57 H57 120.2 . . ?
C57 C57 H57 120.2 3 . ?
C57 C58 C59 119.5(10) . . ?
C57 C58 H58 120.3 . . ?
C59 C58 H58 120.3 . . ?
C59 C59 C58 120.7(6) 3 . ?
C59 C59 H59 119.6 3 . ?
C58 C59 H59 119.6 . . ?
C3 B1 C17 125.8(6) . . ?
C3 B1 C13 122.3(6) . . ?
C17 B1 C13 110.2(6) . . ?

loop_
_geom_bond_atom_site_label_1
_geom_bond_atom_site_label_2
_geom_bond_distance
_geom_bond_site_symmetry_2
_geom_bond_publ_flag
Al1 O1 1.804(4) . ?
Al1 C27 1.984(5) . ?
Al1 C33 1.991(5) . ?
Al1 C21 2.000(5) . ?
Al2 O2 1.808(3) . ?
Al2 C39 1.990(5) . ?
Al2 C45 2.000(6) . ?
Al2 C51 2.006(6) . ?
F1 C22 1.345(7) . ?
F2 C23 1.337(9) . ?
F3 C24 1.352(7) . ?
F4 C25 1.344(8) . ?
F5 C26 1.355(8) . ?
F6 C28 1.353(6) . ?
F7 C29 1.337(6) . ?
F8 C30 1.358(6) . ?
F9 C31 1.347(7) . ?
F10 C32 1.356(7) . ?
F11 C34 1.334(7) . ?
F12 C35 1.354(7) . ?
F13 C36 1.350(7) . ?
F14 C37 1.348(7) . ?
F15 C38 1.355(6) . ?
F16 C40 1.337(8) . ?
F17 C41 1.313(9) . ?
F18 C42 1.357(7) . ?
F19 C43 1.346(9) . ?
F20 C44 1.374(7) . ?
F21 C46 1.387(8) . ?
F22 C47 1.363(9) . ?
F23 C48 1.381(8) . ?
F24 C49 1.336(8) . ?
F25 C50 1.358(7) . ?
F26 C52 1.380(8) . ?
F27 C53 1.350(8) . ?
F28 C54 1.355(8) . ?
F29 C55 1.356(8) . ?
F30 C56 1.310(7) . ?
O1 C1 1.250(6) . ?
O2 C1 1.260(6) . ?
N1 C1 1.382(6) . ?
N1 C8 1.425(6) . ?
N1 C2 1.460(6) . ?
N2 C8 1.340(7) . ?
N2 C9 1.460(8) . ?
N2 C10 1.478(8) . ?
N3 C8 1.301(7) . ?
N3 C11 1.454(7) . ?
N3 C12 1.457(7) . ?
C2 C7 1.375(8) . ?
C2 C3 1.408(7) . ?
C3 C4 1.432(8) . ?
C3 B1 1.539(10) . ?
C4 C5 1.368(9) . ?
C4 H4 0.95 . ?
C5 C6 1.355(9) . ?
C5 H5 0.95 . ?
C6 C7 1.369(8) . ?
C6 H6 0.95 . ?
C7 H7 0.95 . ?
C9 H9A 0.98 . ?
C9 H9B 0.98 . ?
C9 H9C 0.98 . ?
C10 H10A 0.98 . ?
C10 H10B 0.98 . ?
C10 H10C 0.98 . ?
C11 H11A 0.98 . ?
C11 H11B 0.98 . ?
C11 H11C 0.98 . ?
C12 H12A 0.98 . ?
C12 H12B 0.98 . ?
C12 H12C 0.98 . ?
C13 C20 1.552(12) . ?
C13 C14 1.558(13) . ?
C13 B1 1.603(10) . ?
C13 H13 1 . ?
C14 C15 1.421(13) . ?
C14 H14A 0.99 . ?
C14 H14B 0.99 . ?
C15 C16 1.529(12) . ?
C15 H15A 0.99 . ?
C15 H15B 0.99 . ?
C16 C17 1.560(11) . ?
C16 H16A 0.99 . ?
C16 H16B 0.99 . ?
C17 C18 1.559(11) . ?
C17 B1 1.568(11) . ?
C17 H17 1 . ?
C18 C19 1.557(12) . ?
C18 H18A 0.99 . ?
C18 H18B 0.99 . ?
C19 C20 1.467(13) . ?
C19 H19A 0.99 . ?
C19 H19B 0.99 . ?
C20 H20A 0.99 . ?
C20 H20B 0.99 . ?
C21 C22 1.371(8) . ?
C21 C26 1.386(8) . ?
C22 C23 1.388(9) . ?
C23 C24 1.361(12) . ?
C24 C25 1.373(12) . ?
C25 C26 1.364(8) . ?
C27 C32 1.368(7) . ?
C27 C28 1.387(7) . ?
C28 C29 1.378(7) . ?
C29 C30 1.396(9) . ?
C30 C31 1.350(9) . ?
C31 C32 1.379(8) . ?
C33 C38 1.380(7) . ?
C33 C34 1.397(7) . ?
C34 C35 1.383(8) . ?
C35 C36 1.344(10) . ?
C36 C37 1.390(9) . ?
C37 C38 1.382(8) . ?
C39 C44 1.388(8) . ?
C39 C40 1.400(8) . ?
C40 C41 1.367(9) . ?
C41 C42 1.384(12) . ?
C42 C43 1.361(12) . ?
C43 C44 1.363(8) . ?
C45 C46 1.360(8) . ?
C45 C50 1.387(8) . ?
C46 C47 1.356(10) . ?
C47 C48 1.357(12) . ?
C48 C49 1.363(11) . ?
C49 C50 1.359(8) . ?
C51 C52 1.325(8) . ?
C51 C56 1.415(9) . ?
C52 C53 1.417(10) . ?
C53 C54 1.351(12) . ?
C54 C55 1.339(11) . ?
C55 C56 1.395(9) . ?
C57 C58 1.337(13) . ?
C57 C57 1.414(19) 3 ?
C57 H57 0.95 . ?
C58 C59 1.396(15) . ?
C58 H58 0.95 . ?
C59 C59 1.31(2) 3 ?
C59 H59 0.95 . ?
